data_2201761
loop_
_publ_author_name
'Brahim, Ayed'
'Amor, Haddad'

_publ_section_title
;
Ag~1.49~Mn^II^~1.49~Mn^III^~1.51~(AsO~4~)~3~
;
_journal_name_full 'Acta Crystallographica, Section E'
_journal_page_first i77
_journal_page_last i79
_journal_paper_doi 10.1107/S1600536803005816
_journal_volume 59
_journal_year 2003
_chemical_formula_iupac 'Ag1.49 Mn3 (As O4)3'
_chemical_formula_structural 'Ag1.49 As3 Mn3 O12'
_chemical_formula_sum 'Ag1.49 As3 Mn3 O12'
_chemical_formula_weight 742.29
_space_group_IT_number 15
_symmetry_cell_setting monoclinic
_symmetry_space_group_name_Hall '-C 2yc'
_symmetry_space_group_name_H-M 'C 1 2/c 1'
_cell_angle_alpha 90.00
_cell_angle_beta 113.690(2)
_cell_angle_gamma 90.00
_cell_formula_units_Z 4
_cell_length_a 12.262(2)
_cell_length_b 12.934(3)
_cell_length_c 6.7070(10)
_cell_measurement_temperature 293(2)
_cell_volume 974.1(3)
_database_code_amcsd 0010409
_diffrn_ambient_temperature 293(2)
_exptl_crystal_density_diffrn 5.062
_cod_original_sg_symbol_H-M 'C 2/c'
_cod_database_code 2201761
_amcsd_formula_title Ag1.49Mn3(AsO4)3

loop_
_space_group_symop_operation_xyz
'x, y, z'
'-x, y, -z+1/2'
'x+1/2, y+1/2, z'
'-x+1/2, y+1/2, -z+1/2'
'-x, -y, -z'
'x, -y, z-1/2'
'-x+1/2, -y+1/2, -z'
'x+1/2, -y+1/2, z-1/2'

loop_
_atom_site_label
_atom_site_fract_x
_atom_site_fract_y
_atom_site_fract_z
_atom_site_U_iso_or_equiv
_atom_site_adp_type
_atom_site_calc_flag
_atom_site_refinement_flags
_atom_site_occupancy
_atom_site_disorder_assembly
_atom_site_disorder_group
_atom_site_type_symbol
As1 0.26356(10) 0.38996(9) 0.37013(17) 0.0145(4) Uani d . 1 . . As
As2 0.5000 0.21390(12) 0.2500 0.0144(4) Uani d S 1 . . As
Mn1 0.5000 0.23492(19) -0.2500 0.0160(6) Uani d S 1 . . Mn
Mn2 0.22059(19) 0.15521(17) 0.1344(3) 0.0271(5) Uani d . 1 . . Mn
Ag1 0.5000 0.51173(14) 0.7500 0.0295(6) Uani d SP 0.870(7) . . Ag
Ag2 0.5000 0.0000 0.0000 0.0299(9) Uani d SP 0.620(7) . . Ag
O1 0.1175(8) 0.4045(7) 0.3085(17) 0.031(2) Uani d . 1 . . O
O2 0.4559(7) 0.2882(6) 0.0243(12) 0.0191(17) Uani d . 1 . . O
O3 0.3344(8) 0.5053(7) 0.3906(15) 0.026(2) Uani d . 1 . . O
O4 0.3351(7) 0.3302(7) 0.6127(12) 0.0206(18) Uani d . 1 . . O
O5 0.2788(8) 0.3175(8) 0.1736(15) 0.028(2) Uani d . 1 . . O
O6 0.3979(10) 0.1304(8) 0.2629(16) 0.039(3) Uani d . 1 . . O

loop_
_atom_site_aniso_label
_atom_site_aniso_U_11
_atom_site_aniso_U_22
_atom_site_aniso_U_33
_atom_site_aniso_U_12
_atom_site_aniso_U_13
_atom_site_aniso_U_23
As1 0.0123(6) 0.0174(6) 0.0121(6) -0.0016(4) 0.0031(4) 0.0051(4)
As2 0.0238(9) 0.0082(8) 0.0084(7) 0.000 0.0035(6) 0.000
Mn1 0.0167(12) 0.0115(11) 0.0225(13) 0.000 0.0106(10) 0.000
Mn2 0.0285(11) 0.0301(12) 0.0220(10) -0.0067(8) 0.0095(9) 0.0012(8)
Ag1 0.0211(9) 0.0406(11) 0.0244(9) 0.000 0.0065(7) 0.000
Ag2 0.0458(16) 0.0151(12) 0.0175(12) -0.0011(9) 0.0010(10) -0.0004(8)
O1 0.013(4) 0.025(5) 0.051(6) 0.002(4) 0.009(4) 0.014(4)
O2 0.020(4) 0.022(4) 0.011(4) -0.006(3) 0.002(3) 0.008(3)
O3 0.025(5) 0.027(5) 0.027(5) -0.007(4) 0.011(4) 0.007(4)
O4 0.026(5) 0.022(4) 0.010(4) 0.008(4) 0.004(3) 0.006(3)
O5 0.028(5) 0.038(5) 0.019(4) -0.007(4) 0.010(4) 0.001(4)
O6 0.050(7) 0.026(5) 0.032(5) -0.015(5) 0.007(5) 0.015(4)

loop_
_geom_bond_atom_site_label_1
_geom_bond_atom_site_label_2
_geom_bond_site_symmetry_2
_geom_bond_distance
_geom_bond_publ_flag
As1 O1 . 1.680(9) y
As1 O5 . 1.688(9) y
As1 O4 . 1.693(8) y
As1 O3 . 1.703(9) y
As2 O6 . 1.682(10) y
As2 O6 2_655 1.682(10) n
As2 O2 2_655 1.688(7) y
As2 O2 . 1.688(7) n
Mn1 O2 2_654 2.226(9) y
Mn1 O2 . 2.226(9) n
Mn1 O4 2_655 2.227(8) y
Mn1 O4 1_554 2.227(8) n
Mn1 O1 7 2.242(9) y
Mn1 O1 8 2.242(9) n
Mn2 O6 . 2.016(12) y
Mn2 O3 4_545 2.038(9) y
Mn2 O4 7_556 2.076(8) y
Mn2 O5 7 2.098(9) y
Mn2 O2 7 2.121(9) y
Mn2 O5 . 2.198(10) y
Ag1 O3 2_656 2.451(9) y
Ag1 O3 . 2.451(9) n
Ag1 O3 5_666 2.569(9) y
Ag1 O3 6_566 2.569(9) n
Ag2 O6 2_655 2.311(10) y
Ag2 O6 6 2.311(10) n
Ag2 O1 3_545 2.342(9) y
Ag2 O1 7 2.342(9) n
Ag2 O1 8 2.595(10) y
Ag2 O1 4_545 2.595(10) n

loop_
_cod_related_entry_id
_cod_related_entry_database
_cod_related_entry_code
1 AMCSD 0010409
